data_1515938
loop_
_publ_author_name
'Adams, Dave J.'
'Morris, Kyle'
'Chen, Lin'
'Serpell, Louise C.'
'Bacsa, John'
'Day, Graeme M.'

_publ_section_title
;
 The delicate balance between gelation and crystallisation: structural and
 computational investigations
;
_journal_issue 17
_journal_name_full 'Soft Matter'
_journal_page_first 4144
_journal_paper_doi 10.1039/c0sm00409j
_journal_volume 6
_journal_year 2010
_chemical_absolute_configuration rm
_chemical_formula_sum 'C17 H18 N2 O5'
_chemical_formula_weight 330.33
_chemical_name_common DA201109
_chemical_name_systematic
;
2-[({[(naphthalen-1-yloxy)acetyl]amino}acetyl)amino]propanoic acid
;
_space_group_IT_number 19
_symmetry_cell_setting orthorhombic
_symmetry_space_group_name_Hall 'P 2ac 2ab'
_symmetry_space_group_name_H-M 'P 21 21 21'
_atom_sites_solution_hydrogens geom
_atom_sites_solution_primary direct
_atom_sites_solution_secondary difmap
_audit_creation_method SHELXL-97
_cell_angle_alpha 90.00
_cell_angle_beta 90.00
_cell_angle_gamma 90.00
_cell_formula_units_Z 8
_cell_length_a 9.9170(10)
_cell_length_b 11.1123(11)
_cell_length_c 28.247(3)
_cell_measurement_reflns_used 5469
_cell_measurement_temperature 100(2)
_cell_measurement_theta_max 27.06
_cell_measurement_theta_min 2.18
_cell_volume 3112.8(6)
_computing_cell_refinement 'SAINT v6.45a (Bruker, 2005)'
_computing_data_collection 'SMART v.5.632 (Bruker, 2005)'
_computing_data_reduction 'SAINT v6.45a (Bruker, 2005)'
_computing_structure_refinement 'SHELXL-97 (Sheldrick, 2008)'
_computing_structure_solution 'SHELXS-97 (Sheldrick, 2008)'
_diffrn_ambient_temperature 100(2)
_diffrn_measured_fraction_theta_full 0.992
_diffrn_measured_fraction_theta_max 0.992
_diffrn_measurement_device_type 'Bruker D8 diffractometer with APEX detector'
_diffrn_measurement_method '\w scans with a narrow frame width'
_diffrn_radiation_monochromator graphite
_diffrn_radiation_source 'fine-focus sealed tube'
_diffrn_radiation_type MoK\a
_diffrn_radiation_wavelength 0.71073
_diffrn_reflns_av_R_equivalents 0.0275
_diffrn_reflns_av_sigmaI/netI 0.0369
_diffrn_reflns_limit_h_max 10
_diffrn_reflns_limit_h_min -12
_diffrn_reflns_limit_k_max 11
_diffrn_reflns_limit_k_min -14
_diffrn_reflns_limit_l_max 30
_diffrn_reflns_limit_l_min -36
_diffrn_reflns_number 17876
_diffrn_reflns_theta_full 27.10
_diffrn_reflns_theta_max 27.10
_diffrn_reflns_theta_min 1.44
_exptl_absorpt_coefficient_mu 0.105
_exptl_absorpt_correction_T_max 0.9896
_exptl_absorpt_correction_T_min 0.9692
_exptl_absorpt_correction_type multi-scan
_exptl_absorpt_process_details 'SADABS V2008-1 (Sheldrick, 2008)'
_exptl_crystal_colour colourless
_exptl_crystal_density_diffrn 1.410
_exptl_crystal_density_method 'not measured'
_exptl_crystal_description prism
_exptl_crystal_F_000 1392
_exptl_crystal_size_max 0.20
_exptl_crystal_size_mid 0.15
_exptl_crystal_size_min 0.10
_refine_diff_density_max 0.230
_refine_diff_density_min -0.160
_refine_diff_density_rms 0.039
_refine_ls_abs_structure_details 'Flack H D (1983), Acta Cryst. A39, 876-881'
_refine_ls_abs_structure_Flack -0.2(6)
_refine_ls_extinction_method none
_refine_ls_goodness_of_fit_ref 1.047
_refine_ls_hydrogen_treatment mixed
_refine_ls_matrix_type full
_refine_ls_number_parameters 498
_refine_ls_number_reflns 6726
_refine_ls_number_restraints 0
_refine_ls_restrained_S_all 1.047
_refine_ls_R_factor_all 0.0402
_refine_ls_R_factor_gt 0.0346
_refine_ls_shift/su_max 0.000
_refine_ls_shift/su_mean 0.000
_refine_ls_structure_factor_coef Fsqd
_refine_ls_weighting_details 'calc w=1/[\s^2^(Fo^2^)+(0.0375P)^2^+0.1944P] where P=(Fo^2^+2Fc^2^)/3'
_refine_ls_weighting_scheme calc
_refine_ls_wR_factor_gt 0.0740
_refine_ls_wR_factor_ref 0.0767
_reflns_number_gt 6106
_reflns_number_total 6726
_reflns_threshold_expression >2sigma(I)
_cod_data_source_file c0sm00409j.txt
_cod_data_source_block da20090m
_cod_original_sg_symbol_H-M P212121
_cod_database_code 1515938

loop_
_symmetry_equiv_pos_as_xyz
'x, y, z'
'-x+1/2, -y, z+1/2'
'x+1/2, -y+1/2, -z'
'-x, y+1/2, -z+1/2'

loop_
_atom_site_aniso_label
_atom_site_aniso_U_11
_atom_site_aniso_U_22
_atom_site_aniso_U_33
_atom_site_aniso_U_23
_atom_site_aniso_U_13
_atom_site_aniso_U_12
O4 0.0155(6) 0.0178(6) 0.0260(6) -0.0045(4) 0.0004(5) -0.0018(5)
O3 0.0184(6) 0.0183(6) 0.0298(6) -0.0075(5) -0.0030(5) 0.0002(5)
O1 0.0180(6) 0.0277(6) 0.0247(6) -0.0094(5) 0.0037(5) -0.0058(5)
O2 0.0279(7) 0.0219(6) 0.0285(6) -0.0069(5) -0.0015(5) -0.0076(5)
O5 0.0146(6) 0.0143(5) 0.0285(6) -0.0031(4) -0.0020(5) 0.0017(4)
N1 0.0158(7) 0.0163(7) 0.0201(6) -0.0049(5) -0.0023(5) 0.0008(6)
N2 0.0157(7) 0.0133(7) 0.0226(7) -0.0022(5) -0.0024(6) -0.0006(5)
C4 0.0170(8) 0.0150(7) 0.0206(8) -0.0003(6) -0.0013(6) 0.0010(6)
C1 0.0154(8) 0.0138(7) 0.0212(8) 0.0006(6) -0.0054(6) 0.0036(6)
C5 0.0157(8) 0.0199(8) 0.0147(7) -0.0009(6) 0.0016(6) -0.0005(6)
C8 0.0202(8) 0.0147(8) 0.0168(7) 0.0028(6) 0.0012(6) 0.0003(7)
C3 0.0154(8) 0.0181(8) 0.0175(7) -0.0014(6) 0.0024(6) -0.0004(6)
C11 0.0192(8) 0.0255(9) 0.0304(9) 0.0056(7) 0.0014(7) 0.0082(7)
C17 0.0185(9) 0.0211(8) 0.0250(8) 0.0016(7) -0.0028(7) 0.0006(7)
C14 0.0329(10) 0.0212(8) 0.0271(9) -0.0033(7) 0.0016(8) -0.0085(8)
C9 0.0243(9) 0.0156(8) 0.0208(8) 0.0020(6) 0.0071(7) 0.0006(7)
C16 0.0225(8) 0.0162(8) 0.0206(8) 0.0017(6) 0.0018(7) 0.0005(7)
C13 0.0311(10) 0.0166(8) 0.0301(9) -0.0037(7) 0.0064(8) 0.0008(7)
C12 0.0224(9) 0.0199(8) 0.0234(8) 0.0010(7) -0.0037(7) 0.0009(7)
C7 0.0186(8) 0.0159(7) 0.0173(7) 0.0024(6) 0.0028(6) 0.0017(6)
C6 0.0182(8) 0.0176(8) 0.0207(8) -0.0017(6) -0.0012(7) 0.0004(6)
C2 0.0162(8) 0.0200(8) 0.0177(7) -0.0042(6) -0.0026(6) 0.0014(7)
C15 0.0217(9) 0.0227(8) 0.0260(8) 0.0008(7) -0.0020(7) -0.0031(7)
C10 0.0267(10) 0.0159(8) 0.0313(9) 0.0039(7) 0.0083(8) 0.0059(7)
O9 0.0204(6) 0.0177(6) 0.0309(6) -0.0078(5) -0.0041(5) -0.0014(5)
O8 0.0199(6) 0.0148(5) 0.0263(6) -0.0033(5) -0.0042(5) -0.0004(5)
O7 0.0264(7) 0.0207(6) 0.0526(8) 0.0104(6) -0.0118(6) -0.0050(5)
O6 0.0269(7) 0.0210(6) 0.0345(7) 0.0033(5) -0.0119(6) 0.0057(5)
O10 0.0166(6) 0.0128(5) 0.0309(6) -0.0010(5) -0.0064(5) 0.0005(4)
N4 0.0164(7) 0.0131(6) 0.0223(7) -0.0018(5) -0.0023(6) -0.0004(5)
C22 0.0166(8) 0.0187(8) 0.0145(7) -0.0014(6) 0.0001(6) -0.0005(6)
N3 0.0169(7) 0.0137(7) 0.0259(7) -0.0010(6) -0.0045(6) -0.0009(6)
C25 0.0191(8) 0.0189(8) 0.0170(7) 0.0039(6) 0.0024(6) -0.0023(7)
C18 0.0183(8) 0.0225(8) 0.0224(8) 0.0017(7) -0.0011(7) 0.0015(7)
C29 0.0195(9) 0.0177(8) 0.0330(9) -0.0006(7) -0.0037(7) -0.0017(7)
C20 0.0177(8) 0.0167(8) 0.0153(7) -0.0004(6) 0.0018(6) -0.0012(6)
C23 0.0175(8) 0.0155(8) 0.0237(8) -0.0016(6) -0.0016(7) -0.0021(6)
C24 0.0175(8) 0.0169(8) 0.0231(8) 0.0018(6) 0.0017(7) 0.0009(7)
C31 0.0348(10) 0.0216(9) 0.0192(8) -0.0012(7) 0.0015(7) -0.0084(8)
C26 0.0236(9) 0.0195(8) 0.0199(8) 0.0020(6) 0.0057(7) 0.0004(7)
C21 0.0169(8) 0.0129(7) 0.0221(8) 0.0000(6) -0.0019(7) 0.0005(6)
C34 0.0183(8) 0.0205(8) 0.0236(8) 0.0005(6) -0.0033(7) -0.0023(7)
C19 0.0175(8) 0.0163(8) 0.0221(8) -0.0028(6) -0.0046(7) 0.0017(6)
C28 0.0172(9) 0.0230(9) 0.0416(10) 0.0049(8) -0.0019(8) 0.0052(7)
C27 0.0237(9) 0.0159(8) 0.0330(9) 0.0022(7) 0.0060(7) 0.0058(7)
C33 0.0234(9) 0.0176(8) 0.0178(8) 0.0035(6) -0.0010(7) 0.0005(7)
C32 0.0252(9) 0.0271(9) 0.0188(8) 0.0037(7) -0.0037(7) -0.0024(7)
C30 0.0328(10) 0.0171(8) 0.0224(8) -0.0007(6) 0.0064(7) 0.0000(7)

loop_
_atom_site_label
_atom_site_type_symbol
_atom_site_thermal_displace_type
_atom_site_fract_x
_atom_site_fract_y
_atom_site_fract_z
_atom_site_occupancy
_atom_site_U_iso_or_equiv
_atom_site_calc_flag
_atom_site_refinement_flags
O1 O Uani 1.00050(12) 0.19007(11) 0.40521(4) 1.000 0.0235(3) . .
O2 O Uani 1.03173(12) 0.31620(10) 0.46578(4) 1.000 0.0261(4) . .
O3 O Uani 0.65518(11) 0.36804(10) 0.45586(4) 1.000 0.0222(3) . .
O4 O Uani 0.24560(11) 0.25317(9) 0.37633(4) 1.000 0.0198(3) . .
O5 O Uani 0.32013(11) 0.55791(9) 0.40254(4) 1.000 0.0191(3) . .
N1 N Uani 0.72759(13) 0.18015(12) 0.43713(5) 1.000 0.0174(4) . .
N2 N Uani 0.43098(14) 0.34788(12) 0.40359(5) 1.000 0.0172(4) . .
C1 C Uani 0.96795(16) 0.23803(13) 0.44677(5) 1.000 0.0168(4) . .
C2 C Uani 0.84321(16) 0.17960(14) 0.46842(5) 1.000 0.0180(4) . .
C3 C Uani 0.63890(16) 0.27076(14) 0.43617(5) 1.000 0.0170(4) . .
C4 C Uani 0.51059(16) 0.24004(13) 0.40956(6) 1.000 0.0175(4) . .
C5 C Uani 0.30538(16) 0.34665(14) 0.38823(5) 1.000 0.0168(4) . .
C6 C Uani 0.23215(17) 0.46524(13) 0.38670(6) 1.000 0.0188(5) . .
C7 C Uani 0.26423(16) 0.66905(14) 0.41100(5) 1.000 0.0173(4) . .
C8 C Uani 0.34865(17) 0.74996(13) 0.43663(5) 1.000 0.0172(4) . .
C9 C Uani 0.29668(17) 0.86588(14) 0.44755(6) 1.000 0.0202(5) . .
C10 C Uani 0.16609(18) 0.89795(15) 0.43185(6) 1.000 0.0246(5) . .
C11 C Uani 0.08937(18) 0.81798(15) 0.40731(6) 1.000 0.0250(5) . .
C12 C Uani 0.13767(17) 0.70152(15) 0.39668(6) 1.000 0.0219(5) . .
C13 C Uani 0.37815(18) 0.94622(15) 0.47416(6) 1.000 0.0259(5) . .
C14 C Uani 0.50472(19) 0.91455(15) 0.48799(6) 1.000 0.0271(5) . .
C15 C Uani 0.55703(18) 0.80002(14) 0.47664(6) 1.000 0.0235(5) . .
C16 C Uani 0.48058(17) 0.71916(14) 0.45176(5) 1.000 0.0198(5) . .
C17 C Uani 0.87484(17) 0.04954(14) 0.48214(6) 1.000 0.0215(5) . .
O6 O Uani -0.09928(13) 1.16927(11) 0.22799(4) 1.000 0.0275(4) . .
O7 O Uani 0.07776(13) 1.26538(10) 0.25942(5) 1.000 0.0332(4) . .
O8 O Uani 0.22904(11) 0.86591(9) 0.29835(4) 1.000 0.0203(3) . .
O9 O Uani 0.64656(12) 1.00082(10) 0.36755(4) 1.000 0.0230(3) . .
O10 O Uani 0.59976(11) 0.69364(9) 0.33890(4) 1.000 0.0201(3) . .
N3 N Uani 0.17808(14) 1.06476(12) 0.29798(5) 1.000 0.0188(4) . .
N4 N Uani 0.46727(14) 0.89738(12) 0.33985(5) 1.000 0.0173(4) . .
C18 C Uani 0.01360(17) 1.17523(15) 0.25318(6) 1.000 0.0211(5) . .
C19 C Uani 0.04908(16) 1.05360(14) 0.27435(6) 1.000 0.0186(5) . .
C20 C Uani 0.25519(17) 0.97082(13) 0.30902(5) 1.000 0.0166(4) . .
C21 C Uani 0.38180(16) 1.00168(14) 0.33622(6) 1.000 0.0173(4) . .
C22 C Uani 0.59419(16) 0.90615(14) 0.35483(5) 1.000 0.0166(4) . .
C23 C Uani 0.67721(16) 0.79245(13) 0.35543(6) 1.000 0.0189(5) . .
C24 C Uani 0.66348(17) 0.58404(14) 0.33630(5) 1.000 0.0192(5) . .
C25 C Uani 0.58737(17) 0.49257(14) 0.31332(5) 1.000 0.0183(4) . .
C26 C Uani 0.64525(18) 0.37602(14) 0.30971(5) 1.000 0.0210(5) . .
C27 C Uani 0.77507(18) 0.35472(15) 0.32896(6) 1.000 0.0242(5) . .
C28 C Uani 0.84378(18) 0.44470(15) 0.35068(6) 1.000 0.0273(5) . .
C29 C Uani 0.78824(17) 0.56160(15) 0.35467(6) 1.000 0.0234(5) . .
C30 C Uani 0.57007(19) 0.28368(15) 0.28779(6) 1.000 0.0241(5) . .
C31 C Uani 0.44259(19) 0.30467(15) 0.27128(6) 1.000 0.0252(5) . .
C32 C Uani 0.38508(18) 0.42001(15) 0.27496(6) 1.000 0.0237(5) . .
C33 C Uani 0.45627(17) 0.51228(14) 0.29503(5) 1.000 0.0196(5) . .
C34 C Uani -0.06154(17) 1.01141(15) 0.30800(6) 1.000 0.0208(5) . .
H1 H Uiso 1.078(3) 0.2204(19) 0.3949(7) 1.000 0.030(7) . .
H1N H Uiso 0.711(2) 0.1157(17) 0.4209(6) 1.000 0.028(5) . .
H2 H Uiso 0.81890 0.22480 0.49780 1.000 0.008(4) calc R
H2N H Uiso 0.4669(19) 0.4147(17) 0.4108(6) 1.000 0.023(5) . .
H4A H Uiso 0.53330 0.20570 0.37820 1.000 0.019(4) calc R
H4B H Uiso 0.45830 0.17930 0.42750 1.000 0.016(4) calc R
H6A H Uiso 0.20220 0.48230 0.35390 1.000 0.015(4) calc R
H6B H Uiso 0.15140 0.46180 0.40730 1.000 0.015(4) calc R
H10 H Uiso 0.13170 0.97600 0.43850 1.000 0.023(5) calc R
H11 H Uiso 0.00170 0.84090 0.39710 1.000 0.020(5) calc R
H12 H Uiso 0.08280 0.64630 0.37970 1.000 0.015(4) calc R
H13 H Uiso 0.34380 1.02320 0.48240 1.000 0.030(5) calc R
H14 H Uiso 0.55820 0.96990 0.50540 1.000 0.026(5) calc R
H15 H Uiso 0.64570 0.77890 0.48630 1.000 0.029(5) calc R
H16 H Uiso 0.51620 0.64190 0.44460 1.000 0.025(5) calc R
H17A H Uiso 0.80220 0.01800 0.50210 1.000 0.031(5) calc R
H17B H Uiso 0.96010 0.04690 0.49960 1.000 0.030(5) calc R
H17C H Uiso 0.88240 0.00040 0.45350 1.000 0.023(5) calc R
H3N H Uiso 0.2025(19) 1.1349(17) 0.3084(6) 1.000 0.023(5) . .
H4N H Uiso 0.434(2) 0.8286(17) 0.3307(6) 1.000 0.027(5) . .
H6 H Uiso -0.126(3) 1.247(2) 0.2186(8) 1.000 0.069(8) . .
H19 H Uiso 0.0556(16) 0.9974(15) 0.2493(6) 1.000 0.014(4) . .
H21A H Uiso 0.357(2) 1.0292(15) 0.3685(6) 1.000 0.024(5) . .
H21B H Uiso 0.4282(18) 1.0642(15) 0.3197(6) 1.000 0.018(4) . .
H23A H Uiso 0.70850 0.77620 0.38810 1.000 0.017(4) calc R
H23B H Uiso 0.75760 0.80290 0.33500 1.000 0.024(5) calc R
H27 H Uiso 0.81420 0.27690 0.32660 1.000 0.024(5) calc R
H28 H Uiso 0.93070 0.42900 0.36340 1.000 0.031(5) calc R
H29 H Uiso 0.83730 0.62380 0.37000 1.000 0.024(5) calc R
H30 H Uiso 0.60860 0.20590 0.28450 1.000 0.027(5) calc R
H31 H Uiso 0.39260 0.24100 0.25730 1.000 0.030(5) calc R
H32 H Uiso 0.29640 0.43390 0.26350 1.000 0.019(4) calc R
H33 H Uiso 0.41740 0.59030 0.29670 1.000 0.018(4) calc R
H34A H Uiso -0.03850 0.93170 0.32050 1.000 0.026(5) calc R
H34B H Uiso -0.14740 1.00690 0.29090 1.000 0.026(5) calc R
H34C H Uiso -0.06990 1.06850 0.33430 1.000 0.029(5) calc R

loop_
_atom_type_symbol
_atom_type_description
_atom_type_scat_dispersion_real
_atom_type_scat_dispersion_imag
_atom_type_scat_source
C C 0.0033 0.0016 'International Tables Vol C Tables 4.2.6.8 and 6.1.1.4'
H H 0.0000 0.0000 'International Tables Vol C Tables 4.2.6.8 and 6.1.1.4'
N N 0.0061 0.0033 'International Tables Vol C Tables 4.2.6.8 and 6.1.1.4'
O O 0.0106 0.0060 'International Tables Vol C Tables 4.2.6.8 and 6.1.1.4'

loop_
_geom_angle_atom_site_label_1
_geom_angle_atom_site_label_2
_geom_angle_atom_site_label_3
_geom_angle
_geom_angle_publ_flag
C6 O5 C7 117.25(12) yes
C1 O1 H1 110.3(13) no
C23 O10 C24 117.03(12) yes
C18 O6 H6 110.0(17) no
C2 N1 C3 122.45(13) yes
C4 N2 C5 123.08(13) yes
C3 N1 H1N 119.1(13) no
C2 N1 H1N 118.0(13) no
C5 N2 H2N 119.0(13) no
C4 N2 H2N 117.9(13) no
C19 N3 C20 123.25(13) yes
C21 N4 C22 121.35(13) yes
C19 N3 H3N 118.7(12) no
C20 N3 H3N 117.7(12) no
C22 N4 H4N 121.1(13) no
C21 N4 H4N 117.5(13) no
O2 C1 C2 123.76(13) yes
O1 C1 C2 112.36(13) yes
O1 C1 O2 123.84(14) yes
N1 C2 C1 113.32(12) yes
C1 C2 C17 109.74(13) no
N1 C2 C17 108.74(13) yes
O3 C3 C4 122.25(14) yes
O3 C3 N1 124.61(14) yes
N1 C3 C4 113.10(13) yes
N2 C4 C3 109.24(12) yes
N2 C5 C6 117.13(14) yes
O4 C5 N2 123.25(14) yes
O4 C5 C6 119.60(14) yes
O5 C6 C5 109.21(13) yes
O5 C7 C12 123.77(14) yes
C8 C7 C12 121.52(15) no
O5 C7 C8 114.71(13) yes
C9 C8 C16 119.20(14) no
C7 C8 C16 122.85(14) no
C7 C8 C9 117.95(15) no
C8 C9 C10 119.49(15) no
C8 C9 C13 118.59(15) no
C10 C9 C13 121.92(15) no
C9 C10 C11 120.49(16) no
C10 C11 C12 121.16(16) no
C7 C12 C11 119.36(15) no
C9 C13 C14 120.96(15) no
C13 C14 C15 120.47(16) no
C14 C15 C16 120.31(16) no
C8 C16 C15 120.46(14) no
C1 C2 H2 108.00 no
C17 C2 H2 108.00 no
N1 C2 H2 108.00 no
H4A C4 H4B 108.00 no
C3 C4 H4B 110.00 no
N2 C4 H4A 110.00 no
N2 C4 H4B 110.00 no
C3 C4 H4A 110.00 no
C5 C6 H6A 110.00 no
O5 C6 H6A 110.00 no
C5 C6 H6B 110.00 no
O5 C6 H6B 110.00 no
H6A C6 H6B 108.00 no
C9 C10 H10 120.00 no
C11 C10 H10 120.00 no
C12 C11 H11 119.00 no
C10 C11 H11 119.00 no
C7 C12 H12 120.00 no
C11 C12 H12 120.00 no
C14 C13 H13 120.00 no
C9 C13 H13 119.00 no
C13 C14 H14 120.00 no
C15 C14 H14 120.00 no
C16 C15 H15 120.00 no
C14 C15 H15 120.00 no
C8 C16 H16 120.00 no
C15 C16 H16 120.00 no
C2 C17 H17B 109.00 no
C2 C17 H17C 109.00 no
C2 C17 H17A 109.00 no
H17A C17 H17C 109.00 no
H17B C17 H17C 109.00 no
H17A C17 H17B 110.00 no
O7 C18 C19 124.21(15) yes
O6 C18 O7 124.57(16) yes
O6 C18 C19 111.21(14) yes
C18 C19 C34 110.62(13) no
N3 C19 C18 108.05(13) yes
N3 C19 C34 111.99(14) yes
O8 C20 C21 120.93(14) yes
O8 C20 N3 124.33(15) yes
N3 C20 C21 114.74(13) yes
N4 C21 C20 110.04(13) yes
O9 C22 N4 123.78(15) yes
N4 C22 C23 117.28(14) yes
O9 C22 C23 118.94(14) yes
O10 C23 C22 110.43(13) yes
O10 C24 C25 114.43(14) yes
O10 C24 C29 123.96(14) yes
C25 C24 C29 121.60(15) no
C24 C25 C26 118.02(15) no
C26 C25 C33 119.07(14) no
C24 C25 C33 122.89(14) no
C25 C26 C30 118.75(16) no
C27 C26 C30 121.78(15) no
C25 C26 C27 119.46(15) no
C26 C27 C28 120.44(15) no
C27 C28 C29 121.13(16) no
C24 C29 C28 119.36(15) no
C26 C30 C31 120.93(16) no
C30 C31 C32 120.33(16) no
C31 C32 C33 120.29(16) no
C25 C33 C32 120.61(15) no
N3 C19 H19 109.9(10) no
C18 C19 H19 108.0(10) no
C34 C19 H19 108.2(10) no
N4 C21 H21A 109.2(10) no
N4 C21 H21B 109.7(10) no
C20 C21 H21A 109.3(11) no
C20 C21 H21B 108.5(11) no
H21A C21 H21B 110.1(14) no
O10 C23 H23A 110.00 no
O10 C23 H23B 110.00 no
C22 C23 H23A 110.00 no
C22 C23 H23B 110.00 no
H23A C23 H23B 108.00 no
C26 C27 H27 120.00 no
C28 C27 H27 120.00 no
C27 C28 H28 119.00 no
C29 C28 H28 119.00 no
C24 C29 H29 120.00 no
C28 C29 H29 120.00 no
C26 C30 H30 119.00 no
C31 C30 H30 120.00 no
C30 C31 H31 120.00 no
C32 C31 H31 120.00 no
C31 C32 H32 120.00 no
C33 C32 H32 120.00 no
C25 C33 H33 120.00 no
C32 C33 H33 120.00 no
C19 C34 H34A 110.00 no
C19 C34 H34B 109.00 no
C19 C34 H34C 110.00 no
H34A C34 H34B 109.00 no
H34A C34 H34C 109.00 no
H34B C34 H34C 109.00 no

loop_
_geom_bond_atom_site_label_1
_geom_bond_atom_site_label_2
_geom_bond_distance
_geom_bond_publ_flag
O1 C1 1.3291(18) yes
O2 C1 1.2012(19) yes
O3 C3 1.2264(19) yes
O4 C5 1.2424(19) yes
O5 C6 1.4219(19) yes
O5 C7 1.3747(19) yes
O1 H1 0.89(3) no
O6 C18 1.328(2) yes
O7 C18 1.200(2) yes
O8 C20 1.2317(18) yes
O9 C22 1.2270(19) yes
O10 C24 1.3741(19) yes
O10 C23 1.4190(18) yes
O6 H6 0.94(2) no
N1 C3 1.337(2) yes
N1 C2 1.448(2) yes
N2 C5 1.319(2) yes
N2 C4 1.445(2) yes
N1 H1N 0.866(18) no
N2 H2N 0.848(19) no
N3 C19 1.448(2) yes
N3 C20 1.331(2) yes
N4 C22 1.332(2) yes
N4 C21 1.440(2) yes
N3 H3N 0.868(19) no
N4 H4N 0.872(19) no
C1 C2 1.525(2) no
C2 C17 1.529(2) no
C3 C4 1.517(2) no
C5 C6 1.505(2) no
C7 C8 1.426(2) no
C7 C12 1.367(2) no
C8 C9 1.421(2) no
C8 C16 1.418(2) no
C9 C10 1.415(2) no
C9 C13 1.419(2) no
C10 C11 1.360(2) no
C11 C12 1.412(2) no
C13 C14 1.361(3) no
C14 C15 1.411(2) no
C15 C16 1.370(2) no
C2 H2 1.0000 no
C4 H4A 0.9900 no
C4 H4B 0.9900 no
C6 H6B 0.9900 no
C6 H6A 0.9900 no
C10 H10 0.9500 no
C11 H11 0.9500 no
C12 H12 0.9500 no
C13 H13 0.9500 no
C14 H14 0.9500 no
C15 H15 0.9500 no
C16 H16 0.9500 no
C17 H17C 0.9800 no
C17 H17B 0.9800 no
C17 H17A 0.9800 no
C18 C19 1.519(2) no
C19 C34 1.525(2) no
C20 C21 1.511(2) no
C22 C23 1.508(2) no
C24 C25 1.423(2) no
C24 C29 1.365(2) no
C25 C26 1.420(2) no
C25 C33 1.416(2) no
C26 C27 1.417(2) no
C26 C30 1.411(2) no
C27 C28 1.357(2) no
C28 C29 1.416(2) no
C30 C31 1.368(3) no
C31 C32 1.407(2) no
C32 C33 1.368(2) no
C19 H19 0.946(17) no
C21 H21A 0.993(17) no
C21 H21B 0.955(17) no
C23 H23A 0.9900 no
C23 H23B 0.9900 no
C27 H27 0.9500 no
C28 H28 0.9500 no
C29 H29 0.9500 no
C30 H30 0.9500 no
C31 H31 0.9500 no
C32 H32 0.9500 no
C33 H33 0.9500 no
C34 H34A 0.9800 no
C34 H34B 0.9800 no
C34 H34C 0.9800 no

loop_
_geom_hbond_atom_site_label_D
_geom_hbond_atom_site_label_H
_geom_hbond_atom_site_label_A
_geom_hbond_distance_DH
_geom_hbond_distance_HA
_geom_hbond_distance_DA
_geom_hbond_angle_DHA
_geom_hbond_site_symmetry_A
_geom_hbond_publ_flag
O1 H1 O4 0.89(3) 1.78(3) 2.6581(16) 169(2) 1_655 yes
N1 H1N O9 0.866(18) 2.076(18) 2.9120(18) 162.0(17) 1_545 yes
N2 H2N O3 0.848(19) 2.319(18) 2.6784(18) 105.9(14) . yes
N2 H2N O5 0.848(19) 2.169(19) 2.5800(17) 109.5(15) . yes
N3 H3N O4 0.868(19) 2.365(18) 3.1193(18) 145.6(15) 1_565 yes
N3 H3N O7 0.868(19) 2.355(18) 2.6732(18) 102.0(13) . yes
N4 H4N O8 0.872(19) 2.267(19) 2.6605(18) 107.4(15) . yes
N4 H4N O10 0.872(19) 2.237(19) 2.6178(17) 106.2(15) . yes
O6 H6 O8 0.94(2) 1.74(3) 2.6428(16) 160(3) 4_555 yes
C4 H4A O9 0.9900 2.5600 3.2083(19) 123.00 1_545 yes
C6 H6B O2 0.9900 2.6000 3.418(2) 140.00 1_455 yes
C14 H14 O2 0.9500 2.5300 3.276(2) 136.00 3_466 yes
C17 H17B O3 0.9800 2.4900 3.411(2) 156.00 3_556 yes
C34 H34C O1 0.9800 2.5100 3.444(2) 158.00 1_465 yes

loop_
_geom_torsion_atom_site_label_1
_geom_torsion_atom_site_label_2
_geom_torsion_atom_site_label_3
_geom_torsion_atom_site_label_4
_geom_torsion
_geom_torsion_publ_flag
C7 O5 C6 C5 -169.50(12) no
C6 O5 C7 C8 166.48(13) no
C6 O5 C7 C12 -13.1(2) no
C23 O10 C24 C29 9.6(2) no
C24 O10 C23 C22 178.37(12) no
C23 O10 C24 C25 -171.51(13) no
C3 N1 C2 C17 148.25(14) no
C3 N1 C2 C1 -89.44(17) no
C2 N1 C3 O3 10.9(2) no
C2 N1 C3 C4 -166.73(13) no
C5 N2 C4 C3 -169.41(14) no
C4 N2 C5 C6 176.26(14) no
C4 N2 C5 O4 -2.0(2) no
C20 N3 C19 C34 76.64(19) no
C19 N3 C20 O8 3.9(2) no
C20 N3 C19 C18 -161.29(14) no
C19 N3 C20 C21 -176.44(14) no
C21 N4 C22 O9 1.8(2) no
C22 N4 C21 C20 168.15(14) no
C21 N4 C22 C23 -177.50(14) no
O1 C1 C2 N1 -54.28(17) no
O1 C1 C2 C17 67.47(16) no
O2 C1 C2 C17 -110.54(17) no
O2 C1 C2 N1 127.70(16) no
O3 C3 C4 N2 11.7(2) no
N1 C3 C4 N2 -170.67(13) no
O4 C5 C6 O5 179.04(13) no
N2 C5 C6 O5 0.71(19) no
C12 C7 C8 C9 0.8(2) no
O5 C7 C8 C16 0.8(2) no
C8 C7 C12 C11 0.3(2) no
C12 C7 C8 C16 -179.68(15) no
O5 C7 C12 C11 179.77(14) no
O5 C7 C8 C9 -178.77(13) no
C16 C8 C9 C10 178.89(15) no
C16 C8 C9 C13 -1.2(2) no
C7 C8 C16 C15 -179.45(15) no
C9 C8 C16 C15 0.1(2) no
C7 C8 C9 C10 -1.6(2) no
C7 C8 C9 C13 178.31(14) no
C8 C9 C10 C11 1.3(2) no
C10 C9 C13 C14 -178.49(16) no
C13 C9 C10 C11 -178.55(16) no
C8 C9 C13 C14 1.6(2) no
C9 C10 C11 C12 -0.3(3) no
C10 C11 C12 C7 -0.5(3) no
C9 C13 C14 C15 -0.9(3) no
C13 C14 C15 C16 -0.4(3) no
C14 C15 C16 C8 0.7(2) no
O6 C18 C19 N3 175.49(13) no
O6 C18 C19 C34 -61.60(18) no
O7 C18 C19 N3 -6.2(2) no
O7 C18 C19 C34 116.76(19) no
O8 C20 C21 N4 8.6(2) no
N3 C20 C21 N4 -171.11(13) no
O9 C22 C23 O10 -179.11(13) no
N4 C22 C23 O10 0.22(19) no
O10 C24 C25 C26 -179.16(13) no
O10 C24 C25 C33 -0.6(2) no
C29 C24 C25 C26 -0.3(2) no
C29 C24 C25 C33 178.28(15) no
O10 C24 C29 C28 178.99(14) no
C25 C24 C29 C28 0.2(2) no
C24 C25 C26 C27 0.2(2) no
C24 C25 C26 C30 178.85(14) no
C33 C25 C26 C27 -178.45(14) no
C33 C25 C26 C30 0.2(2) no
C24 C25 C33 C32 -177.30(15) no
C26 C25 C33 C32 1.2(2) no
C25 C26 C27 C28 0.0(2) no
C30 C26 C27 C28 -178.65(16) no
C25 C26 C30 C31 -1.6(2) no
C27 C26 C30 C31 177.10(16) no
C26 C27 C28 C29 -0.1(3) no
C27 C28 C29 C24 -0.1(3) no
C26 C30 C31 C32 1.4(3) no
C30 C31 C32 C33 0.1(3) no
C31 C32 C33 C25 -1.4(2) no
